data_9013434
loop_
_publ_author_name
'Elliot, P.'
'Kolitsch, U.'
'Giester, G.'
'Libowitzky, E.'
'McCammon, C.'
'Pring, A.'
'Birch, W. D.'
'Brugger, J.'

_publ_section_title
;Description and crystal structure of a new mineral - plimerite,
 ZnFe3+4(PO4)3(OH)5 - the Zn-analogue of rockbridgeite and frondelite, from
 Broken Hill, New South Wales, Australia Locality: Broken Hill, New South
 Wales, Australia
;
_journal_name_full 'Mineralogical Magazine'
_journal_page_first 131
_journal_page_last 148
_journal_paper_doi 10.1180/minmag.2009.073.1.131
_journal_volume 73
_journal_year 2009
_chemical_compound_source 'Broken Hill, New South Wales, Australia'
_chemical_formula_sum 'Al0.24 Fe5.6 H6 O18 P3 Zn1.16'
_chemical_name_mineral Plinerite
_space_group_IT_number 63
_symmetry_space_group_name_Hall '-B 2 2b'
_symmetry_space_group_name_H-M 'B b m m'
_cell_angle_alpha 90
_cell_angle_beta 90
_cell_angle_gamma 90
_cell_formula_units_Z 4
_cell_length_a 13.865
_cell_length_b 16.798
_cell_length_c 5.151
_cell_volume 1199.690
_database_code_amcsd 0014590
_exptl_crystal_density_diffrn 4.330
_cod_original_formula_sum 'Fe5.6 Zn1.16 Al.24 P3 O18 H6'
_cod_database_code 9013434

loop_
_space_group_symop_operation_xyz
x,y,z
1/2+x,y,1/2+z
-x,1/2+y,z
1/2-x,1/2+y,1/2+z
x,1/2-y,-z
1/2+x,1/2-y,1/2-z
x,y,-z
1/2+x,y,1/2-z
-x,-y,z
1/2-x,-y,1/2+z
x,1/2-y,z
1/2+x,1/2-y,1/2+z
-x,1/2+y,-z
1/2-x,1/2+y,1/2-z
-x,-y,-z
1/2-x,-y,1/2-z

loop_
_atom_site_aniso_label
_atom_site_aniso_U_11
_atom_site_aniso_U_22
_atom_site_aniso_U_33
_atom_site_aniso_U_12
_atom_site_aniso_U_13
_atom_site_aniso_U_23
FeM1 0.00950 0.00740 0.01030 0.00000 0.00000 -0.00040
ZnM2 0.01580 0.00860 0.02590 0.00000 0.00000 -0.00050
FeM2 0.01580 0.00860 0.02590 0.00000 0.00000 -0.00050
FeM3 0.00950 0.00680 0.00970 0.00010 0.00140 -0.00070
AlM3 0.00950 0.00680 0.00970 0.00010 0.00140 -0.00070
P1 0.00910 0.00560 0.01410 0.00000 0.00000 -0.00040
P2 0.01120 0.00720 0.01760 0.00000 0.00000 0.00000
O1 0.02000 0.01460 0.02500 0.00000 0.01230 0.00000
O2 0.01460 0.01890 0.01170 0.00040 -0.00380 -0.00500
O-H3 0.01900 0.00800 0.01600 0.00000 0.00800 0.00000
O4 0.01900 0.00820 0.05600 0.00000 0.00000 0.00420
O-H5 0.01390 0.00990 0.03600 0.00000 0.00000 0.00250
O-H6 0.01310 0.01510 0.01310 0.00000 0.00000 0.00340
O7 0.01700 0.00960 0.02100 0.00000 0.00000 -0.00430
O8 0.01230 0.01050 0.01500 0.00000 0.00000 -0.00200

loop_
_atom_site_label
_atom_site_fract_x
_atom_site_fract_y
_atom_site_fract_z
_atom_site_occupancy
_atom_site_U_iso_or_equiv
_atom_site_type_symbol
_atom_site_attached_hydrogens
FeM1 0.00000 0.50000 0.00000 1.00000 0.00910 Fe 0
ZnM2 0.06888 0.65849 0.00000 0.58000 0.01680 Zn 0
FeM2 0.06888 0.65849 0.00000 0.42000 0.01680 Fe 0
FeM3 0.32193 0.63906 0.23230 0.94000 0.00870 Fe 0
AlM3 0.32193 0.63906 0.23230 0.06000 0.00870 Al 0
P1 0.14325 0.54388 0.50000 1.00000 0.00960 P 0
P2 0.48312 0.75000 0.00000 1.00000 0.01200 P 0
O1 0.54640 0.75000 -0.24790 1.00000 0.02010 O 0
O2 0.08110 0.55837 0.25620 1.00000 0.01510 O 0
O-H3 0.31470 0.75000 0.38010 1.00000 0.01440 O 1
O4 0.18130 0.45950 0.50000 1.00000 0.02780 O 0
O-H5 0.21540 0.67450 0.00000 1.00000 0.01980 O 1
O-H6 0.07490 0.39470 0.00000 1.00000 0.01370 O 1
O7 0.42110 0.67450 0.00000 1.00000 0.01600 O 0
O8 0.22380 0.60630 0.50000 1.00000 0.01260 O 0

loop_
_cod_changelog_entry_id
_cod_changelog_entry_author
_cod_changelog_entry_date
_cod_changelog_entry_text
1
;cod-tools version 3.8.0
Id: cif_guess_AMCSD_atom_types 9574 2023-05-10 09:00:05Z saulius
;
2023-05-10T18:54:24+03:00
;Derived atom types and hydrogen counts
from atom names that follow the AMCSD naming convention
(Wat == water, O-H == hydroxyl).
;
2
;cod-tools version 3.10.1
Id: cif_fix_AMCSD_aniso_labels 10200 2024-08-01 14:09:44Z saulius
;
2024-08-02T12:21:50+03:00
;Changed the following '_atom_site_aniso_label' values:
'OH3' -> 'O-H3'
'OH5' -> 'O-H5'
'OH6' -> 'O-H6'
;

loop_
_cod_related_entry_id
_cod_related_entry_database
_cod_related_entry_code
1 AMCSD 0014590
